data_1544439
loop_
_publ_author_name
'Al-Taifi, Elham A.'
'Kaur, Manpreet'
'Mohamed, Shaaban K.'
'Akkurt, Mehmet'
'Jasinski, Jerry P.'

_publ_section_title
;
 Ethyl
 {[5-acetyl-3-cyano-4-(4-methoxyphenyl)-6-methylpyridin-2-yl]sulfanyl}acetate
;
_journal_coeditor_code BV4005
_journal_issue 11
_journal_name_full IUCrData
_journal_page_first x161715
_journal_paper_doi 10.1107/S2414314616017156
_journal_volume 1
_journal_year 2016
_chemical_formula_iupac 'C20 H20 N2 O4 S'
_chemical_formula_moiety 'C20 H20 N2 O4 S'
_chemical_formula_sum 'C20 H20 N2 O4 S'
_chemical_formula_weight 384.44
_chemical_name_systematic
;
Ethyl
{[5-acetyl-3-cyano-4-(4-methoxyphenyl)-6-methylpyridin-2-yl]sulfanyl}acetate
;
_space_group_crystal_system monoclinic
_space_group_IT_number 14
_space_group_name_Hall '-P 2ybc'
_space_group_name_H-M_alt 'P 1 21/c 1'
_symmetry_space_group_name_Hall '-P 2ybc'
_symmetry_space_group_name_H-M 'P 1 21/c 1'
_atom_sites_solution_hydrogens geom
_atom_sites_solution_primary direct
_cell_angle_alpha 90
_cell_angle_beta 93.8000(17)
_cell_angle_gamma 90
_cell_formula_units_Z 4
_cell_length_a 13.4883(2)
_cell_length_b 8.23273(16)
_cell_length_c 16.8923(3)
_cell_measurement_reflns_used 3634
_cell_measurement_temperature 173(2)
_cell_measurement_theta_max 71.4540
_cell_measurement_theta_min 4.0700
_cell_volume 1871.69(6)
_computing_cell_refinement
;
CrysAlis PRO (Agilent, 2014)
;
_computing_data_collection
;
CrysAlis PRO (Agilent, 2014)
;
_computing_data_reduction
;
CrysAlis PRO (Agilent, 2014)
;
_computing_molecular_graphics
;
OLEX2 (Dolomanov <i>et al.</i>,  2009)
;
_computing_publication_material
;
OLEX2 (Dolomanov <i>et al.</i>,  2009)
;
_computing_structure_refinement
;
SHELXL2014 (Sheldrick, 2015b)
;
_computing_structure_solution
;
SHELXT (Sheldrick, 2015a)
;
_diffrn_ambient_temperature 173(2)
_diffrn_detector_area_resol_mean 16.0416
_diffrn_measured_fraction_theta_full 0.992
_diffrn_measured_fraction_theta_max 0.978
_diffrn_measurement_device 'four-circle diffractometer'
_diffrn_measurement_device_type 'Rigaku Oxford Diffraction'
_diffrn_measurement_method '\w scans'
_diffrn_radiation_monochromator graphite
_diffrn_radiation_type CuK\a
_diffrn_radiation_wavelength 1.54184
_diffrn_reflns_av_R_equivalents 0.0258
_diffrn_reflns_limit_h_max 15
_diffrn_reflns_limit_h_min -16
_diffrn_reflns_limit_k_max 6
_diffrn_reflns_limit_k_min -9
_diffrn_reflns_limit_l_max 20
_diffrn_reflns_limit_l_min -20
_diffrn_reflns_number 6913
_diffrn_reflns_theta_full 70.000
_diffrn_reflns_theta_max 71.199
_diffrn_reflns_theta_min 3.284
_exptl_absorpt_coefficient_mu 1.783
_exptl_absorpt_correction_T_max 1.00000
_exptl_absorpt_correction_T_min 0.60027
_exptl_absorpt_correction_type multi-scan
_exptl_absorpt_process_details
;
(CrysAlis PRO; Agilent, 2014)
;
_exptl_crystal_colour colourless
_exptl_crystal_density_diffrn 1.364
_exptl_crystal_description irregular
_exptl_crystal_F_000 808
_exptl_crystal_size_max 0.49
_exptl_crystal_size_mid 0.46
_exptl_crystal_size_min 0.22
_refine_diff_density_max 0.291
_refine_diff_density_min -0.290
_refine_ls_extinction_coef 0.0045(4)
_refine_ls_extinction_expression Fc^*^=kFc[1+0.001xFc^2^\l^3^/sin(2\q)]^-1/4^
_refine_ls_extinction_method
;
SHELXL2014 (Sheldrick, 2015b)
;
_refine_ls_goodness_of_fit_ref 1.050
_refine_ls_hydrogen_treatment constr
_refine_ls_matrix_type full
_refine_ls_number_parameters 249
_refine_ls_number_reflns 3553
_refine_ls_number_restraints 0
_refine_ls_restrained_S_all 1.050
_refine_ls_R_factor_all 0.0422
_refine_ls_R_factor_gt 0.0395
_refine_ls_shift/su_max 0.001
_refine_ls_shift/su_mean 0.000
_refine_ls_structure_factor_coef Fsqd
_refine_ls_weighting_details 'w=1/[\s^2^(Fo^2^)+(0.0702P)^2^+0.4141P] where P=(Fo^2^+2Fc^2^)/3'
_refine_ls_weighting_scheme calc
_refine_ls_wR_factor_gt 0.1091
_refine_ls_wR_factor_ref 0.1121
_reflns_number_gt 3278
_reflns_number_total 3553
_reflns_threshold_expression 'I > 2\s(I)'
_cod_data_source_file bv4005sup1.cif
_cod_data_source_block I
_cod_database_code 1544439
_shelx_space_group_comment
;
The symmetry employed for this shelxl refinement is uniquely defined
by the following loop, which should always be used as a source of
symmetry information in preference to the above space-group names.
They are only intended as comments.
;

loop_
_space_group_symop_operation_xyz
'x, y, z'
'-x, y+1/2, -z+1/2'
'-x, -y, -z'
'x, -y-1/2, z-1/2'

loop_
_atom_site_type_symbol
_atom_site_label
_atom_site_fract_x
_atom_site_fract_y
_atom_site_fract_z
_atom_site_U_iso_or_equiv
_atom_site_adp_type
_atom_site_calc_flag
_atom_site_occupancy
S S1 0.62202(3) 1.02799(5) 0.73252(2) 0.02850(15) Uani d 1
O O1 0.41273(8) 0.94698(14) 0.79041(6) 0.0281(3) Uani d 1
O O2 0.45128(8) 1.05466(14) 0.91107(6) 0.0282(3) Uani d 1
O O3 0.75861(9) 0.29044(14) 0.87453(8) 0.0367(3) Uani d 1
O O4 1.05277(9) 0.32068(14) 0.56752(7) 0.0331(3) Uani d 1
N N1 0.63715(9) 0.78612(15) 0.83887(7) 0.0222(3) Uani d 1
N N2 0.80930(12) 0.90691(19) 0.60820(9) 0.0378(4) Uani d 1
C C1 0.46752(11) 1.02342(17) 0.83507(9) 0.0222(3) Uani d 1
C C2 0.56182(11) 1.10919(18) 0.81526(9) 0.0248(3) Uani d 1
H H2A 0.6093 1.1056 0.8625 0.030 Uiso calc 1
H H2B 0.5460 1.2247 0.8043 0.030 Uiso calc 1
C C3 0.67375(10) 0.84809(18) 0.77408(8) 0.0212(3) Uani d 1
C C4 0.75159(10) 0.77387(18) 0.73602(8) 0.0208(3) Uani d 1
C C5 0.79313(10) 0.62958(18) 0.76679(8) 0.0204(3) Uani d 1
C C6 0.75585(10) 0.56783(18) 0.83602(8) 0.0207(3) Uani d 1
C C7 0.67650(10) 0.64734(18) 0.86890(8) 0.0217(3) Uani d 1
C C8 0.86906(11) 0.54322(18) 0.72251(8) 0.0208(3) Uani d 1
C C9 0.95693(11) 0.61926(19) 0.70468(9) 0.0254(3) Uani d 1
H H9 0.9722 0.7235 0.7262 0.030 Uiso calc 1
C C10 1.02267(11) 0.54571(19) 0.65599(9) 0.0243(3) Uani d 1
H H10 1.0839 0.5966 0.6463 0.029 Uiso calc 1
C C11 0.99780(11) 0.39687(18) 0.62161(9) 0.0231(3) Uani d 1
C C12 0.91130(11) 0.31666(18) 0.64035(9) 0.0245(3) Uani d 1
H H12 0.8958 0.2131 0.6180 0.029 Uiso calc 1
C C13 0.84814(10) 0.38804(18) 0.69154(9) 0.0221(3) Uani d 1
H H13 0.7905 0.3317 0.7057 0.027 Uiso calc 1
C C14 0.78475(11) 0.84630(19) 0.66472(9) 0.0254(3) Uani d 1
C C15 0.80209(11) 0.41777(18) 0.87574(8) 0.0221(3) Uani d 1
C C16 0.90163(13) 0.4406(2) 0.91893(11) 0.0347(4) Uani d 1
H H16A 0.8959 0.5187 0.9622 0.052 Uiso calc 1
H H16B 0.9488 0.4817 0.8821 0.052 Uiso calc 1
H H16C 0.9253 0.3363 0.9408 0.052 Uiso calc 1
C C17 0.62897(13) 0.5812(2) 0.94013(10) 0.0302(4) Uani d 1
H H17A 0.5897 0.6668 0.9635 0.045 Uiso calc 1
H H17B 0.6807 0.5437 0.9794 0.045 Uiso calc 1
H H17C 0.5855 0.4901 0.9240 0.045 Uiso calc 1
C C18 0.35925(12) 0.9943(2) 0.94011(10) 0.0300(4) Uani d 1
H H18A 0.3038 1.0188 0.9006 0.036 Uiso calc 1
H H18B 0.3462 1.0517 0.9899 0.036 Uiso calc 1
C C19 0.36222(13) 0.8147(2) 0.95549(10) 0.0340(4) Uani d 1
H H19A 0.3677 0.7566 0.9053 0.051 Uiso calc 1
H H19B 0.3012 0.7813 0.9794 0.051 Uiso calc 1
H H19C 0.4197 0.7888 0.9918 0.051 Uiso calc 1
C C20 1.13748(12) 0.4044(2) 0.54211(10) 0.0327(4) Uani d 1
H H20A 1.1696 0.3381 0.5030 0.049 Uiso calc 1
H H20B 1.1845 0.4244 0.5878 0.049 Uiso calc 1
H H20C 1.1166 0.5083 0.5180 0.049 Uiso calc 1

loop_
_atom_site_aniso_label
_atom_site_aniso_U_11
_atom_site_aniso_U_22
_atom_site_aniso_U_33
_atom_site_aniso_U_12
_atom_site_aniso_U_13
_atom_site_aniso_U_23
S1 0.0316(2) 0.0278(2) 0.0272(2) 0.00865(15) 0.01043(16) 0.00996(14)
O1 0.0252(5) 0.0322(6) 0.0262(6) -0.0021(5) -0.0026(4) -0.0026(4)
O2 0.0259(5) 0.0345(6) 0.0248(6) -0.0081(5) 0.0054(4) -0.0048(4)
O3 0.0307(6) 0.0269(6) 0.0525(7) -0.0050(5) 0.0021(5) 0.0100(5)
O4 0.0322(6) 0.0278(6) 0.0413(6) 0.0027(5) 0.0161(5) -0.0049(5)
N1 0.0195(6) 0.0241(6) 0.0234(6) 0.0019(5) 0.0037(5) 0.0025(5)
N2 0.0459(9) 0.0391(8) 0.0298(7) 0.0026(7) 0.0132(6) 0.0077(6)
C1 0.0222(7) 0.0207(7) 0.0235(7) 0.0042(6) 0.0010(6) 0.0022(6)
C2 0.0251(7) 0.0211(7) 0.0288(7) 0.0009(6) 0.0075(6) 0.0008(6)
C3 0.0189(7) 0.0226(7) 0.0221(7) -0.0005(5) 0.0012(5) 0.0018(5)
C4 0.0202(6) 0.0230(7) 0.0195(6) -0.0021(5) 0.0029(5) 0.0005(5)
C5 0.0172(6) 0.0230(7) 0.0208(6) -0.0024(5) 0.0008(5) -0.0020(6)
C6 0.0186(7) 0.0214(7) 0.0219(7) -0.0016(5) 0.0000(5) 0.0001(6)
C7 0.0206(7) 0.0237(7) 0.0207(7) -0.0020(6) 0.0016(5) 0.0011(6)
C8 0.0186(7) 0.0236(7) 0.0201(7) 0.0016(5) 0.0004(5) 0.0010(5)
C9 0.0233(7) 0.0258(8) 0.0270(7) -0.0044(6) 0.0018(6) -0.0041(6)
C10 0.0189(7) 0.0262(8) 0.0279(7) -0.0019(6) 0.0030(6) 0.0001(6)
C11 0.0228(7) 0.0228(7) 0.0240(7) 0.0053(6) 0.0035(6) 0.0026(6)
C12 0.0250(7) 0.0200(7) 0.0285(7) 0.0001(6) 0.0019(6) 0.0000(6)
C13 0.0188(7) 0.0225(7) 0.0250(7) -0.0003(5) 0.0014(5) 0.0029(6)
C14 0.0252(7) 0.0260(8) 0.0254(8) 0.0011(6) 0.0051(6) 0.0003(6)
C15 0.0236(7) 0.0219(7) 0.0214(7) 0.0020(6) 0.0058(5) 0.0010(6)
C16 0.0357(9) 0.0247(8) 0.0416(10) 0.0044(7) -0.0126(7) -0.0005(7)
C17 0.0317(8) 0.0309(8) 0.0291(8) 0.0052(7) 0.0115(6) 0.0082(7)
C18 0.0246(8) 0.0367(9) 0.0294(8) -0.0035(7) 0.0077(6) -0.0032(7)
C19 0.0348(8) 0.0386(9) 0.0292(8) -0.0068(7) 0.0055(7) 0.0022(7)
C20 0.0278(8) 0.0364(9) 0.0352(8) 0.0043(7) 0.0127(7) 0.0006(7)

loop_
_atom_type_symbol
_atom_type_description
_atom_type_scat_dispersion_real
_atom_type_scat_dispersion_imag
_atom_type_scat_source
C C 0.0181 0.0091 'International Tables Vol C Tables 4.2.6.8 and 6.1.1.4'
H H 0.0000 0.0000 'International Tables Vol C Tables 4.2.6.8 and 6.1.1.4'
N N 0.0311 0.0180 'International Tables Vol C Tables 4.2.6.8 and 6.1.1.4'
O O 0.0492 0.0322 'International Tables Vol C Tables 4.2.6.8 and 6.1.1.4'
S S 0.3331 0.5567 'International Tables Vol C Tables 4.2.6.8 and 6.1.1.4'

loop_
_geom_angle_atom_site_label_1
_geom_angle_atom_site_label_2
_geom_angle_atom_site_label_3
_geom_angle
C3 S1 C2 100.99(7)
C1 O2 C18 117.07(12)
C11 O4 C20 117.44(13)
C3 N1 C7 118.48(12)
O1 C1 O2 124.74(14)
O1 C1 C2 126.77(14)
O2 C1 C2 108.39(12)
S1 C2 H2A 108.4
S1 C2 H2B 108.4
C1 C2 S1 115.46(11)
C1 C2 H2A 108.4
C1 C2 H2B 108.4
H2A C2 H2B 107.5
N1 C3 S1 119.38(11)
N1 C3 C4 122.54(13)
C4 C3 S1 118.07(11)
C3 C4 C14 118.99(13)
C5 C4 C3 119.46(13)
C5 C4 C14 121.53(13)
C4 C5 C6 117.52(13)
C4 C5 C8 119.40(12)
C6 C5 C8 122.95(13)
C5 C6 C7 119.22(13)
C5 C6 C15 120.31(13)
C7 C6 C15 120.46(13)
N1 C7 C6 122.72(13)
N1 C7 C17 115.53(13)
C6 C7 C17 121.75(13)
C9 C8 C5 121.23(13)
C9 C8 C13 118.85(13)
C13 C8 C5 119.64(13)
C8 C9 H9 119.4
C10 C9 C8 121.27(14)
C10 C9 H9 119.4
C9 C10 H10 120.4
C11 C10 C9 119.14(14)
C11 C10 H10 120.4
O4 C11 C10 123.93(13)
O4 C11 C12 115.68(14)
C10 C11 C12 120.37(14)
C11 C12 H12 120.0
C13 C12 C11 119.96(14)
C13 C12 H12 120.0
C8 C13 H13 119.9
C12 C13 C8 120.19(13)
C12 C13 H13 119.9
N2 C14 C4 178.24(17)
O3 C15 C6 121.09(13)
O3 C15 C16 122.63(14)
C16 C15 C6 116.22(13)
C15 C16 H16A 109.5
C15 C16 H16B 109.5
C15 C16 H16C 109.5
H16A C16 H16B 109.5
H16A C16 H16C 109.5
H16B C16 H16C 109.5
C7 C17 H17A 109.5
C7 C17 H17B 109.5
C7 C17 H17C 109.5
H17A C17 H17B 109.5
H17A C17 H17C 109.5
H17B C17 H17C 109.5
O2 C18 H18A 109.1
O2 C18 H18B 109.1
O2 C18 C19 112.44(14)
H18A C18 H18B 107.8
C19 C18 H18A 109.1
C19 C18 H18B 109.1
C18 C19 H19A 109.5
C18 C19 H19B 109.5
C18 C19 H19C 109.5
H19A C19 H19B 109.5
H19A C19 H19C 109.5
H19B C19 H19C 109.5
O4 C20 H20A 109.5
O4 C20 H20B 109.5
O4 C20 H20C 109.5
H20A C20 H20B 109.5
H20A C20 H20C 109.5
H20B C20 H20C 109.5

loop_
_geom_bond_atom_site_label_1
_geom_bond_atom_site_label_2
_geom_bond_distance
S1 C2 1.7917(15)
S1 C3 1.7630(15)
O1 C1 1.1988(19)
O2 C1 1.3415(18)
O2 C18 1.4522(19)
O3 C15 1.201(2)
O4 C11 1.3666(18)
O4 C20 1.425(2)
N1 C3 1.3318(18)
N1 C7 1.345(2)
N2 C14 1.145(2)
C1 C2 1.512(2)
C2 H2A 0.9900
C2 H2B 0.9900
C3 C4 1.407(2)
C4 C5 1.399(2)
C4 C14 1.441(2)
C5 C6 1.399(2)
C5 C8 1.489(2)
C6 C7 1.400(2)
C6 C15 1.520(2)
C7 C17 1.502(2)
C8 C9 1.391(2)
C8 C13 1.402(2)
C9 H9 0.9500
C9 C10 1.388(2)
C10 H10 0.9500
C10 C11 1.388(2)
C11 C12 1.395(2)
C12 H12 0.9500
C12 C13 1.384(2)
C13 H13 0.9500
C15 C16 1.497(2)
C16 H16A 0.9800
C16 H16B 0.9800
C16 H16C 0.9800
C17 H17A 0.9800
C17 H17B 0.9800
C17 H17C 0.9800
C18 H18A 0.9900
C18 H18B 0.9900
C18 C19 1.502(2)
C19 H19A 0.9800
C19 H19B 0.9800
C19 H19C 0.9800
C20 H20A 0.9800
C20 H20B 0.9800
C20 H20C 0.9800

loop_
_geom_hbond_atom_site_label_D
_geom_hbond_atom_site_label_H
_geom_hbond_atom_site_label_A
_geom_hbond_site_symmetry_A
_geom_hbond_distance_DH
_geom_hbond_distance_HA
_geom_hbond_distance_DA
_geom_hbond_angle_DHA
C2 H2A O3 1_565 0.99 2.52 3.150(2) 121.1
C2 H2B O1 2_656 0.99 2.52 3.3345(19) 139.8
C19 H19C O2 3_677 0.98 2.65 3.437(2) 138.0
C9 H9 Cg2 2_756 0.95 2.88 3.7803(17) 159
C20 H20B Cg1 2_746 0.98 2.84 3.5619(18) 131

loop_
_geom_torsion_atom_site_label_1
_geom_torsion_atom_site_label_2
_geom_torsion_atom_site_label_3
_geom_torsion_atom_site_label_4
_geom_torsion
S1 C3 C4 C5 -178.97(11)
S1 C3 C4 C14 -0.71(19)
O1 C1 C2 S1 -25.7(2)
O2 C1 C2 S1 157.87(10)
O4 C11 C12 C13 -176.80(13)
N1 C3 C4 C5 -0.2(2)
N1 C3 C4 C14 178.08(13)
C1 O2 C18 C19 75.85(18)
C2 S1 C3 N1 20.05(13)
C2 S1 C3 C4 -161.11(12)
C3 S1 C2 C1 -73.89(12)
C3 N1 C7 C6 1.6(2)
C3 N1 C7 C17 -177.76(13)
C3 C4 C5 C6 -1.4(2)
C3 C4 C5 C8 174.50(13)
C4 C5 C6 C7 3.1(2)
C4 C5 C6 C15 -175.95(12)
C4 C5 C8 C9 58.34(19)
C4 C5 C8 C13 -115.55(16)
C5 C6 C7 N1 -3.3(2)
C5 C6 C7 C17 176.07(14)
C5 C6 C15 O3 -109.33(17)
C5 C6 C15 C16 73.37(19)
C5 C8 C9 C10 -172.76(14)
C5 C8 C13 C12 170.24(13)
C6 C5 C8 C9 -125.95(16)
C6 C5 C8 C13 60.16(19)
C7 N1 C3 S1 178.89(10)
C7 N1 C3 C4 0.1(2)
C7 C6 C15 O3 71.7(2)
C7 C6 C15 C16 -105.64(17)
C8 C5 C6 C7 -172.72(13)
C8 C5 C6 C15 8.3(2)
C8 C9 C10 C11 3.0(2)
C9 C8 C13 C12 -3.8(2)
C9 C10 C11 O4 174.13(14)
C9 C10 C11 C12 -4.7(2)
C10 C11 C12 C13 2.1(2)
C11 C12 C13 C8 2.2(2)
C13 C8 C9 C10 1.2(2)
C14 C4 C5 C6 -179.65(13)
C14 C4 C5 C8 -3.7(2)
C15 C6 C7 N1 175.72(13)
C15 C6 C7 C17 -4.9(2)
C18 O2 C1 O1 -1.6(2)
C18 O2 C1 C2 174.92(13)
C20 O4 C11 C10 -3.6(2)
C20 O4 C11 C12 175.24(13)

_cod_database_fobs_code 1544439
